data_8105617
loop_
_publ_author_name
'Wang, Jian-Ge'
'Ji, Li'

_publ_section_title
;
 Crystal structure of
 2-(2-(2-amino-6-chloro-9H-purin-9-yl)ethyl)propane-1,3-diyl diacetate,
 C14H18ClN5O4
;
_journal_issue 2
_journal_name_full 'Zeitschrift f\"ur Kristallographie - New Crystal Structures'
_journal_page_first 279
_journal_page_last 280
_journal_paper_doi 10.1515/ncrs-2018-0325
_journal_volume 234
_journal_year 2019
_chemical_formula_moiety 'C14 H18 Cl N5 O4'
_chemical_formula_sum 'C14 H18 Cl N5 O4'
_chemical_formula_weight 355.78
_space_group_crystal_system triclinic
_space_group_IT_number 2
_space_group_name_Hall '-P 1'
_space_group_name_H-M_alt 'P -1'
_atom_sites_solution_hydrogens geom
_atom_sites_solution_primary dual
_cell_angle_alpha 82.444(4)
_cell_angle_beta 81.604(4)
_cell_angle_gamma 86.751(4)
_cell_formula_units_Z 2
_cell_length_a 7.7966(3)
_cell_length_b 8.2167(4)
_cell_length_c 12.9574(7)
_cell_measurement_reflns_used 4391
_cell_measurement_temperature 293(2)
_cell_measurement_theta_max 28.6320
_cell_measurement_theta_min 3.8550
_cell_volume 813.46(7)
_computing_cell_refinement 'CrysAlisPro 1.171.38.41r (Rigaku OD, 2015)'
_computing_data_collection 'CrysAlisPro 1.171.38.41r (Rigaku OD, 2015)'
_computing_data_reduction 'CrysAlisPro 1.171.38.41r (Rigaku OD, 2015)'
_computing_molecular_graphics 'Olex2 (Dolomanov et al., 2009)'
_computing_publication_material 'Olex2 (Dolomanov et al., 2009)'
_computing_structure_refinement 'ShelXL (Sheldrick, 2015)'
_computing_structure_solution 'ShelXT (Sheldrick, 2015)'
_diffrn_ambient_temperature 293(2)
_diffrn_detector 'CCD plate'
_diffrn_detector_area_resol_mean 8.0584
_diffrn_detector_type EosS2
_diffrn_measured_fraction_theta_full 0.998
_diffrn_measured_fraction_theta_max 0.998
_diffrn_measurement_details
;
List of Runs (angles in degrees, time in seconds):
  # Type    Start    End  Width  t~exp~   \w     \q     \k     \f   Frames
--------------------------------------------------------------------------
  1  \w    -85.00  53.00   1.00   10.90    --  -15.84   0.00-120.00  138
  2  \w    -83.00   1.00   1.00   10.90    --  -15.84 -57.00  30.00   84
  3  \w    -20.00  56.00   1.00   10.90    --   16.93 -99.00-180.00   76
  4  \w    -10.00  84.00   1.00   10.90    --   16.93  77.00 -90.00   94
  5  \w    -20.00  56.00   1.00   10.90    --   16.93 -99.00  30.00   76
  6  \w    -88.00 -57.00   1.00   10.90    --  -15.84 178.00-180.00   31
  7  \w      0.00  84.00   1.00   10.90    --   16.93  57.00-180.00   84
;
_diffrn_measurement_device 'four-circle diffractometer'
_diffrn_measurement_device_type 'SuperNova, Single source at offset, EosS2'
_diffrn_measurement_method '\w scans'
_diffrn_orient_matrix_type 'CrysAlisPro convention (1999,Acta A55,543-557)'
_diffrn_orient_matrix_UB_11 0.0142466000
_diffrn_orient_matrix_UB_12 0.0488941000
_diffrn_orient_matrix_UB_13 -0.0496011000
_diffrn_orient_matrix_UB_21 -0.0173295000
_diffrn_orient_matrix_UB_22 0.0720822000
_diffrn_orient_matrix_UB_23 0.0250525000
_diffrn_orient_matrix_UB_31 0.0892526000
_diffrn_orient_matrix_UB_32 0.0027580000
_diffrn_orient_matrix_UB_33 0.0047306000
_diffrn_radiation_monochromator mirror
_diffrn_radiation_probe x-ray
_diffrn_radiation_type MoK\a
_diffrn_radiation_wavelength 0.71073
_diffrn_reflns_av_R_equivalents 0.0309
_diffrn_reflns_av_unetI/netI 0.0383
_diffrn_reflns_Laue_measured_fraction_full 0.998
_diffrn_reflns_Laue_measured_fraction_max 0.998
_diffrn_reflns_limit_h_max 9
_diffrn_reflns_limit_h_min -9
_diffrn_reflns_limit_k_max 9
_diffrn_reflns_limit_k_min -9
_diffrn_reflns_limit_l_max 15
_diffrn_reflns_limit_l_min -15
_diffrn_reflns_number 9428
_diffrn_reflns_point_group_measured_fraction_full 0.998
_diffrn_reflns_point_group_measured_fraction_max 0.998
_diffrn_reflns_theta_full 25.242
_diffrn_reflns_theta_max 25.496
_diffrn_reflns_theta_min 3.277
_diffrn_source 'micro-focus sealed X-ray tube'
_diffrn_source_type 'SuperNova (Mo) X-ray Source'
_exptl_absorpt_coefficient_mu 0.265
_exptl_absorpt_correction_T_max 1.00000
_exptl_absorpt_correction_T_min 0.63142
_exptl_absorpt_correction_type multi-scan
_exptl_absorpt_process_details
;
CrysAlisPro 1.171.38.41r (Rigaku Oxford Diffraction, 2015)
Empirical absorption correction using spherical harmonics,
 implemented in SCALE3 ABSPACK scaling algorithm.
;
_exptl_crystal_colour 'clear light colourless'
_exptl_crystal_colour_lustre clear
_exptl_crystal_colour_modifier light
_exptl_crystal_colour_primary colourless
_exptl_crystal_density_diffrn 1.453
_exptl_crystal_description block
_exptl_crystal_F_000 372
_exptl_crystal_size_max 0.2
_exptl_crystal_size_mid 0.14
_exptl_crystal_size_min 0.14
_refine_diff_density_max 0.294
_refine_diff_density_min -0.246
_refine_diff_density_rms 0.048
_refine_ls_extinction_coef .
_refine_ls_extinction_method none
_refine_ls_goodness_of_fit_ref 1.083
_refine_ls_hydrogen_treatment constr
_refine_ls_matrix_type full
_refine_ls_number_parameters 219
_refine_ls_number_reflns 3019
_refine_ls_number_restraints 0
_refine_ls_restrained_S_all 1.083
_refine_ls_R_factor_all 0.0527
_refine_ls_R_factor_gt 0.0454
_refine_ls_shift/su_max 0.000
_refine_ls_shift/su_mean 0.000
_refine_ls_structure_factor_coef Fsqd
_refine_ls_weighting_details 'w=1/[\s^2^(Fo^2^)+(0.0425P)^2^+0.4246P] where P=(Fo^2^+2Fc^2^)/3'
_refine_ls_weighting_scheme calc
_refine_ls_wR_factor_gt 0.1086
_refine_ls_wR_factor_ref 0.1131
_reflns_Friedel_coverage 0.000
_reflns_Friedel_fraction_full .
_reflns_Friedel_fraction_max .
_reflns_number_gt 2613
_reflns_number_total 3019
_reflns_threshold_expression 'I > 2\s(I)'
_cod_data_source_file suppl_ncrs-2018-0325_suppl.cif
_cod_data_source_block liujq-2
_cod_database_code 8105617
_shelx_space_group_comment
;
The symmetry employed for this shelxl refinement is uniquely defined
by the following loop, which should always be used as a source of
symmetry information in preference to the above space-group names.
They are only intended as comments.
;
_reflns_odcompleteness_completeness 99.79
_reflns_odcompleteness_iscentric 1
_reflns_odcompleteness_theta 26.32
_olex2_refinement_description
;
1. Fixed Uiso
 At 1.2 times of:
  All C(H) groups, All C(H,H) groups, All N(H,H) groups
 At 1.5 times of:
  All C(H,H,H) groups
2.a Ternary CH refined with riding coordinates:
 C8(H8)
2.b Secondary CH2 refined with riding coordinates:
 C6(H6A,H6B), C7(H7A,H7B), C9(H9A,H9B), C10(H10A,H10B)
2.c Aromatic/amide H refined with riding coordinates:
 C1(H1)
2.d X=CH2 refined with riding coordinates:
 N5(H5A,H5B)
2.e Idealised Me refined as rotating group:
 C12(H12A,H12B,H12C), C14(H14A,H14B,H14C)
;

loop_
_space_group_symop_operation_xyz
'x, y, z'
'-x, -y, -z'

loop_
_atom_site_label
_atom_site_type_symbol
_atom_site_fract_x
_atom_site_fract_y
_atom_site_fract_z
_atom_site_U_iso_or_equiv
_atom_site_adp_type
_atom_site_occupancy
_atom_site_site_symmetry_order
_atom_site_calc_flag
_atom_site_refinement_flags_posn
_atom_site_refinement_flags_adp
_atom_site_refinement_flags_occupancy
_atom_site_disorder_assembly
_atom_site_disorder_group
Cl1 Cl 0.09566(7) 0.54285(7) 0.28209(4) 0.03793(19) Uani 1 1 d . . . . .
O3 O 0.2554(4) 0.3960(3) 1.03291(17) 0.0931(9) Uani 1 1 d . . . . .
O4 O 0.7949(2) 1.0034(2) 0.76552(17) 0.0606(6) Uani 1 1 d . . . . .
N1 N -0.0358(2) 0.7369(2) 0.48631(14) 0.0307(4) Uani 1 1 d . . . . .
N2 N 0.3871(2) 0.6096(2) 0.34179(14) 0.0310(4) Uani 1 1 d . . . . .
N3 N 0.4223(2) 0.7568(2) 0.48694(14) 0.0303(4) Uani 1 1 d . . . . .
N4 N 0.1444(2) 0.8398(2) 0.58018(14) 0.0285(4) Uani 1 1 d . . . . .
O1 O 0.2491(2) 0.4748(2) 0.86300(13) 0.0420(4) Uani 1 1 d . . . . .
O2 O 0.52253(19) 0.93232(19) 0.82111(13) 0.0368(4) Uani 1 1 d . . . . .
C1 C -0.0225(3) 0.8187(3) 0.56426(17) 0.0315(5) Uani 1 1 d . . . . .
H1 H -0.1186 0.8596 0.6058 0.038 Uiso 1 1 calc R . . . .
C2 C 0.1362(3) 0.7004(3) 0.44724(16) 0.0266(5) Uani 1 1 d . . . . .
C3 C 0.2173(3) 0.6232(3) 0.36397(16) 0.0276(5) Uani 1 1 d . . . . .
C4 C 0.4833(3) 0.6760(3) 0.40464(18) 0.0303(5) Uani 1 1 d . . . . .
C5 C 0.2493(3) 0.7643(2) 0.50420(16) 0.0257(5) Uani 1 1 d . . . . .
C6 C 0.1950(3) 0.9318(3) 0.65951(17) 0.0315(5) Uani 1 1 d . . . . .
H6A H 0.1091 1.0196 0.6723 0.038 Uiso 1 1 calc R . . . .
H6B H 0.3051 0.9815 0.6325 0.038 Uiso 1 1 calc R . . . .
C7 C 0.2119(3) 0.8251(3) 0.76290(17) 0.0312(5) Uani 1 1 d . . . . .
H7A H 0.1130 0.7553 0.7805 0.037 Uiso 1 1 calc R . . . .
H7B H 0.2066 0.8960 0.8176 0.037 Uiso 1 1 calc R . . . .
C8 C 0.3775(3) 0.7163(3) 0.76392(17) 0.0311(5) Uani 1 1 d . . . . .
H8 H 0.3837 0.6498 0.7059 0.037 Uiso 1 1 calc R . . . .
C9 C 0.3736(3) 0.5991(3) 0.86436(19) 0.0387(6) Uani 1 1 d . . . . .
H9A H 0.4878 0.5478 0.8693 0.046 Uiso 1 1 calc R . . . .
H9B H 0.3400 0.6581 0.9247 0.046 Uiso 1 1 calc R . . . .
C10 C 0.5407(3) 0.8140(3) 0.74574(18) 0.0349(5) Uani 1 1 d . . . . .
H10A H 0.6410 0.7410 0.7549 0.042 Uiso 1 1 calc R . . . .
H10B H 0.5570 0.8707 0.6747 0.042 Uiso 1 1 calc R . . . .
C11 C 0.2050(3) 0.3780(3) 0.9532(2) 0.0446(6) Uani 1 1 d . . . . .
C12 C 0.0909(4) 0.2451(4) 0.9415(3) 0.0684(9) Uani 1 1 d . . . . .
H12A H 0.0694 0.1747 1.0069 0.103 Uiso 1 1 calc GR . . . .
H12B H 0.1466 0.1822 0.8877 0.103 Uiso 1 1 calc GR . . . .
H12C H -0.0171 0.2924 0.9222 0.103 Uiso 1 1 calc GR . . . .
C13 C 0.6610(3) 1.0206(3) 0.82118(19) 0.0357(5) Uani 1 1 d . . . . .
C14 C 0.6269(4) 1.1438(3) 0.8975(2) 0.0515(7) Uani 1 1 d . . . . .
H14A H 0.6762 1.1032 0.9601 0.077 Uiso 1 1 calc GR . . . .
H14B H 0.5040 1.1622 0.9150 0.077 Uiso 1 1 calc GR . . . .
H14C H 0.6787 1.2452 0.8664 0.077 Uiso 1 1 calc GR . . . .
N5 N 0.6564(2) 0.6596(3) 0.37882(17) 0.0428(5) Uani 1 1 d . . . . .
H5A H 0.7244 0.7002 0.4146 0.051 Uiso 1 1 calc R . . . .
H5B H 0.6991 0.6085 0.3265 0.051 Uiso 1 1 calc R . . . .

loop_
_atom_site_aniso_label
_atom_site_aniso_U_11
_atom_site_aniso_U_22
_atom_site_aniso_U_33
_atom_site_aniso_U_23
_atom_site_aniso_U_13
_atom_site_aniso_U_12
Cl1 0.0375(3) 0.0460(4) 0.0349(3) -0.0106(3) -0.0127(2) -0.0081(3)
O3 0.118(2) 0.121(2) 0.0445(13) 0.0147(13) -0.0300(13) -0.0585(17)
O4 0.0378(11) 0.0671(13) 0.0780(15) -0.0304(11) 0.0134(10) -0.0173(9)
N1 0.0254(10) 0.0362(10) 0.0306(10) -0.0027(8) -0.0051(7) -0.0019(8)
N2 0.0282(10) 0.0347(10) 0.0322(10) -0.0092(8) -0.0052(8) -0.0030(8)
N3 0.0260(10) 0.0330(10) 0.0339(10) -0.0089(8) -0.0065(8) -0.0023(8)
N4 0.0275(9) 0.0304(10) 0.0284(10) -0.0058(8) -0.0051(7) -0.0009(8)
O1 0.0527(10) 0.0398(9) 0.0364(10) -0.0010(8) -0.0151(8) -0.0125(8)
O2 0.0308(8) 0.0416(9) 0.0400(9) -0.0157(7) -0.0001(7) -0.0082(7)
C1 0.0257(11) 0.0363(13) 0.0316(12) -0.0038(10) -0.0021(9) -0.0003(9)
C2 0.0238(11) 0.0278(11) 0.0287(11) -0.0006(9) -0.0074(8) -0.0024(9)
C3 0.0311(12) 0.0263(11) 0.0270(11) -0.0019(9) -0.0095(9) -0.0049(9)
C4 0.0261(11) 0.0283(12) 0.0373(13) -0.0046(10) -0.0060(9) -0.0025(9)
C5 0.0285(11) 0.0235(11) 0.0253(11) -0.0018(8) -0.0053(8) 0.0002(9)
C6 0.0331(12) 0.0275(11) 0.0359(13) -0.0106(9) -0.0058(9) -0.0011(9)
C7 0.0299(11) 0.0346(12) 0.0309(12) -0.0112(9) -0.0031(9) -0.0036(10)
C8 0.0333(12) 0.0330(12) 0.0299(12) -0.0116(9) -0.0065(9) -0.0024(10)
C9 0.0447(14) 0.0384(14) 0.0376(13) -0.0077(11) -0.0167(11) -0.0064(11)
C10 0.0315(12) 0.0390(13) 0.0362(13) -0.0151(10) -0.0022(10) -0.0001(10)
C11 0.0414(14) 0.0501(16) 0.0420(15) 0.0005(12) -0.0095(11) -0.0027(12)
C12 0.070(2) 0.064(2) 0.071(2) 0.0165(16) -0.0237(17) -0.0286(16)
C13 0.0327(13) 0.0371(13) 0.0372(13) -0.0044(10) -0.0023(10) -0.0093(10)
C14 0.0559(17) 0.0515(16) 0.0485(16) -0.0173(13) 0.0054(13) -0.0229(14)
N5 0.0241(10) 0.0545(13) 0.0556(14) -0.0281(11) -0.0050(9) -0.0016(9)

loop_
_atom_type_symbol
_atom_type_description
_atom_type_scat_dispersion_real
_atom_type_scat_dispersion_imag
_atom_type_scat_source
C C 0.0033 0.0016 'International Tables Vol C Tables 4.2.6.8 and 6.1.1.4'
H H 0.0000 0.0000 'International Tables Vol C Tables 4.2.6.8 and 6.1.1.4'
Cl Cl 0.1484 0.1585 'International Tables Vol C Tables 4.2.6.8 and 6.1.1.4'
N N 0.0061 0.0033 'International Tables Vol C Tables 4.2.6.8 and 6.1.1.4'
O O 0.0106 0.0060 'International Tables Vol C Tables 4.2.6.8 and 6.1.1.4'

loop_
_geom_angle_atom_site_label_1
_geom_angle_atom_site_label_2
_geom_angle_atom_site_label_3
_geom_angle
_geom_angle_site_symmetry_1
_geom_angle_site_symmetry_3
C1 N1 C2 103.32(17) . .
C3 N2 C4 117.42(18) . .
C5 N3 C4 111.99(18) . .
C1 N4 C5 105.84(18) . .
C1 N4 C6 125.57(18) . .
C5 N4 C6 128.52(18) . .
C11 O1 C9 116.64(19) . .
C13 O2 C10 116.11(17) . .
N1 C1 N4 114.69(19) . .
N1 C1 H1 122.7 . .
N4 C1 H1 122.7 . .
N1 C2 C5 110.88(19) . .
C3 C2 N1 134.7(2) . .
C3 C2 C5 114.32(18) . .
N2 C3 Cl1 117.25(16) . .
N2 C3 C2 122.42(19) . .
C2 C3 Cl1 120.32(16) . .
N3 C4 N2 126.63(19) . .
N3 C4 N5 117.99(19) . .
N5 C4 N2 115.37(19) . .
N3 C5 N4 127.52(19) . .
N3 C5 C2 127.20(19) . .
N4 C5 C2 105.26(18) . .
N4 C6 H6A 109.0 . .
N4 C6 H6B 109.0 . .
N4 C6 C7 112.88(18) . .
H6A C6 H6B 107.8 . .
C7 C6 H6A 109.0 . .
C7 C6 H6B 109.0 . .
C6 C7 H7A 108.4 . .
C6 C7 H7B 108.4 . .
C6 C7 C8 115.34(18) . .
H7A C7 H7B 107.5 . .
C8 C7 H7A 108.4 . .
C8 C7 H7B 108.4 . .
C7 C8 H8 107.3 . .
C9 C8 C7 111.87(18) . .
C9 C8 H8 107.3 . .
C9 C8 C10 109.89(18) . .
C10 C8 C7 112.95(18) . .
C10 C8 H8 107.3 . .
O1 C9 C8 108.29(17) . .
O1 C9 H9A 110.0 . .
O1 C9 H9B 110.0 . .
C8 C9 H9A 110.0 . .
C8 C9 H9B 110.0 . .
H9A C9 H9B 108.4 . .
O2 C10 C8 108.32(17) . .
O2 C10 H10A 110.0 . .
O2 C10 H10B 110.0 . .
C8 C10 H10A 110.0 . .
C8 C10 H10B 110.0 . .
H10A C10 H10B 108.4 . .
O3 C11 O1 123.0(3) . .
O3 C11 C12 124.4(3) . .
O1 C11 C12 112.6(2) . .
C11 C12 H12A 109.5 . .
C11 C12 H12B 109.5 . .
C11 C12 H12C 109.5 . .
H12A C12 H12B 109.5 . .
H12A C12 H12C 109.5 . .
H12B C12 H12C 109.5 . .
O4 C13 O2 123.4(2) . .
O4 C13 C14 124.5(2) . .
O2 C13 C14 112.1(2) . .
C13 C14 H14A 109.5 . .
C13 C14 H14B 109.5 . .
C13 C14 H14C 109.5 . .
H14A C14 H14B 109.5 . .
H14A C14 H14C 109.5 . .
H14B C14 H14C 109.5 . .
C4 N5 H5A 120.0 . .
C4 N5 H5B 120.0 . .
H5A N5 H5B 120.0 . .

loop_
_geom_bond_atom_site_label_1
_geom_bond_atom_site_label_2
_geom_bond_distance
_geom_bond_site_symmetry_2
Cl1 C3 1.735(2) .
O3 C11 1.186(3) .
O4 C13 1.192(3) .
N1 C1 1.304(3) .
N1 C2 1.393(3) .
N2 C3 1.314(3) .
N2 C4 1.366(3) .
N3 C4 1.344(3) .
N3 C5 1.334(3) .
N4 C1 1.371(3) .
N4 C5 1.375(3) .
N4 C6 1.463(3) .
O1 C9 1.451(3) .
O1 C11 1.337(3) .
O2 C10 1.453(3) .
O2 C13 1.334(3) .
C1 H1 0.9300 .
C2 C3 1.379(3) .
C2 C5 1.394(3) .
C4 N5 1.346(3) .
C6 H6A 0.9700 .
C6 H6B 0.9700 .
C6 C7 1.520(3) .
C7 H7A 0.9700 .
C7 H7B 0.9700 .
C7 C8 1.529(3) .
C8 H8 0.9800 .
C8 C9 1.512(3) .
C8 C10 1.516(3) .
C9 H9A 0.9700 .
C9 H9B 0.9700 .
C10 H10A 0.9700 .
C10 H10B 0.9700 .
C11 C12 1.483(4) .
C12 H12A 0.9600 .
C12 H12B 0.9600 .
C12 H12C 0.9600 .
C13 C14 1.493(3) .
C14 H14A 0.9600 .
C14 H14B 0.9600 .
C14 H14C 0.9600 .
N5 H5A 0.8600 .
N5 H5B 0.8600 .

loop_
_geom_hbond_atom_site_label_D
_geom_hbond_atom_site_label_H
_geom_hbond_atom_site_label_A
_geom_hbond_distance_DH
_geom_hbond_distance_HA
_geom_hbond_distance_DA
_geom_hbond_angle_DHA
_geom_hbond_site_symmetry_A
C1 H1 O4 0.93 2.51 3.293(3) 142.4 1_455
C6 H6A O4 0.97 2.57 3.273(3) 129.4 1_455
C9 H9A O3 0.97 2.61 3.361(3) 134.0 2_667
N5 H5A N1 0.86 2.26 3.079(3) 160.0 1_655
N5 H5B O1 0.86 2.60 3.424(3) 159.7 2_666
